data_7103505
loop_
_publ_author_name
'Bonnet, Sylvestre'
'Siegler, Maxime A'
'Costa, Jos\'e S\'anchez'
'Moln\'ar, G\'abor'
'Bousseksou, Azzedine'
'Spek, Anthony L'
'Gamez, Patrick'
'Reedijk, Jan'

_publ_section_title
;
 A two-step spin crossover mononuclear iron(II) complex with a
 [HS-LS-LS] intermediate phase.
;
_journal_issue 43
_journal_name_full 'Chemical communications (Cambridge, England)'
_journal_page_first 5619
_journal_page_last 5621
_journal_paper_doi 10.1039/b811746b
_journal_year 2008
_chemical_formula_moiety 'C22 H16 Fe N8 S2'
_chemical_formula_sum 'C22 H16 Fe N8 S2'
_chemical_formula_weight 512.40
_chemical_name_systematic
;
?
;
_space_group_IT_number 15
_symmetry_cell_setting monoclinic
_symmetry_space_group_name_Hall '-C 2yc'
_symmetry_space_group_name_H-M 'C 1 2/c 1'
_atom_sites_solution_hydrogens difmap
_atom_sites_solution_primary direct
_atom_sites_solution_secondary difmap
_audit_creation_method SHELXL-97
_cell_angle_alpha 90.00
_cell_angle_beta 116.565(1)
_cell_angle_gamma 90.00
_cell_formula_units_Z 12
_cell_length_a 15.7348(2)
_cell_length_b 10.7200(2)
_cell_length_c 42.3919(5)
_cell_measurement_reflns_used 15235
_cell_measurement_temperature 190(1)
_cell_measurement_theta_max 27.49
_cell_measurement_theta_min 1.61
_cell_volume 6395.64(16)
_computing_cell_refinement 'PEAKREF (Schreurs, 2005)'
_computing_data_collection 'COLLECT (Nonius, 1999)'
_computing_data_reduction 'EVALCCD (Duisenberg et al., 2003)'
_computing_molecular_graphics 'PLATON (Spek, 2003)'
_computing_publication_material 'PLATON (Spek, 2003)'
_computing_structure_refinement 'SHELXL-97 (Sheldrick, 1997)'
_computing_structure_solution 'SHELXS86 (Sheldrick, 1986)'
_diffrn_ambient_temperature 190(1)
_diffrn_measured_fraction_theta_full 0.997
_diffrn_measured_fraction_theta_max 0.997
_diffrn_measurement_device_type 'Nonius KappaCCD diffractometer'
_diffrn_measurement_method '\f and \w scans'
_diffrn_radiation_monochromator graphite
_diffrn_radiation_source 'rotating anode'
_diffrn_radiation_type MoK\a
_diffrn_radiation_wavelength 0.71073
_diffrn_reflns_av_R_equivalents 0.0353
_diffrn_reflns_av_sigmaI/netI 0.0288
_diffrn_reflns_limit_h_max 18
_diffrn_reflns_limit_h_min -19
_diffrn_reflns_limit_k_max 12
_diffrn_reflns_limit_k_min -12
_diffrn_reflns_limit_l_max 51
_diffrn_reflns_limit_l_min -51
_diffrn_reflns_number 35156
_diffrn_reflns_theta_full 25.50
_diffrn_reflns_theta_max 25.50
_diffrn_reflns_theta_min 2.15
_exptl_absorpt_coefficient_mu 0.933
_exptl_absorpt_correction_T_max 0.846
_exptl_absorpt_correction_T_min 0.663
_exptl_absorpt_correction_type multi-scan
_exptl_absorpt_process_details '(SADABS; Sheldrick, 2002)'
_exptl_crystal_colour 'dark red'
_exptl_crystal_density_diffrn 1.596
_exptl_crystal_density_method 'not measured'
_exptl_crystal_description parallelepiped
_exptl_crystal_F_000 3144
_exptl_crystal_size_max 0.33
_exptl_crystal_size_mid 0.24
_exptl_crystal_size_min 0.18
_refine_diff_density_max 0.687
_refine_diff_density_min -0.311
_refine_diff_density_rms 0.064
_refine_ls_extinction_method none
_refine_ls_goodness_of_fit_ref 1.106
_refine_ls_hydrogen_treatment mixed
_refine_ls_matrix_type full
_refine_ls_number_parameters 456
_refine_ls_number_reflns 5948
_refine_ls_number_restraints 3
_refine_ls_restrained_S_all 1.106
_refine_ls_R_factor_all 0.0583
_refine_ls_R_factor_gt 0.0396
_refine_ls_shift/su_max 0.001
_refine_ls_shift/su_mean 0.000
_refine_ls_structure_factor_coef Fsqd
_refine_ls_weighting_details 'calc w=1/[\s^2^(Fo^2^)+(0.0300P)^2^+13.7682P] where P=(Fo^2^+2Fc^2^)/3'
_refine_ls_weighting_scheme calc
_refine_ls_wR_factor_gt 0.0800
_refine_ls_wR_factor_ref 0.0864
_reflns_number_gt 4763
_reflns_number_total 5948
_reflns_threshold_expression I>2\s(I)
_cod_data_source_file b811746b.txt
_cod_data_source_block phaseII
_cod_original_sg_symbol_H-M 'C 2/c'
_cod_database_code 7103505

loop_
_symmetry_equiv_pos_as_xyz
'x, y, z'
'-x, y, -z+1/2'
'x+1/2, y+1/2, z'
'-x+1/2, y+1/2, -z+1/2'
'-x, -y, -z'
'x, -y, z-1/2'
'-x+1/2, -y+1/2, -z'
'x+1/2, -y+1/2, z-1/2'

loop_
_atom_site_label
_atom_site_type_symbol
_atom_site_fract_x
_atom_site_fract_y
_atom_site_fract_z
_atom_site_U_iso_or_equiv
_atom_site_adp_type
_atom_site_occupancy
_atom_site_symmetry_multiplicity
_atom_site_calc_flag
_atom_site_refinement_flags
_atom_site_disorder_assembly
_atom_site_disorder_group
Fe1 Fe 0.50458(2) 0.52939(3) 0.084664(9) 0.01958(11) Uani 1 1 d . . .
S1A S 0.20442(5) 0.55181(8) -0.014644(18) 0.03201(18) Uani 1 1 d . . .
S2A S 0.80863(5) 0.48550(7) 0.181147(18) 0.03024(18) Uani 1 1 d . . .
C1A C 0.49937(19) 0.3118(2) 0.12424(7) 0.0250(6) Uani 1 1 d . . .
H1A H 0.5515 0.2883 0.1199 0.030 Uiso 1 1 calc R . .
C2A C 0.4699(2) 0.2298(3) 0.14181(7) 0.0293(7) Uani 1 1 d . . .
H2A H 0.5001 0.1511 0.1492 0.035 Uiso 1 1 calc R . .
C3A C 0.3954(2) 0.2634(3) 0.14874(7) 0.0304(7) Uani 1 1 d . . .
H3A H 0.3709 0.2066 0.1599 0.037 Uiso 1 1 calc R . .
C4A C 0.3574(2) 0.3795(3) 0.13935(7) 0.0293(6) Uani 1 1 d . . .
H4A H 0.3073 0.4056 0.1445 0.035 Uiso 1 1 calc R . .
C5A C 0.39273(18) 0.4601(2) 0.12211(6) 0.0227(6) Uani 1 1 d . . .
C6A C 0.39584(19) 0.6872(2) 0.10971(6) 0.0238(6) Uani 1 1 d . . .
C7A C 0.3595(2) 0.8007(3) 0.11405(7) 0.0290(6) Uani 1 1 d . . .
H7A H 0.3111 0.8031 0.1217 0.035 Uiso 1 1 calc R . .
C8A C 0.3942(2) 0.9085(3) 0.10723(7) 0.0315(7) Uani 1 1 d . . .
H8A H 0.3712 0.9869 0.1105 0.038 Uiso 1 1 calc R . .
C9A C 0.4630(2) 0.9030(3) 0.09552(7) 0.0299(7) Uani 1 1 d . . .
H9A H 0.4876 0.9773 0.0905 0.036 Uiso 1 1 calc R . .
C10A C 0.49532(18) 0.7886(2) 0.09119(6) 0.0244(6) Uani 1 1 d . . .
C11A C 0.30704(18) 0.5430(2) 0.02069(6) 0.0207(6) Uani 1 1 d . . .
C12A C 0.56024(19) 0.7692(2) 0.07542(6) 0.0244(6) Uani 1 1 d . . .
C13A C 0.6121(2) 0.8621(3) 0.07002(7) 0.0325(7) Uani 1 1 d . . .
H13A H 0.6054 0.9462 0.0757 0.039 Uiso 1 1 calc R . .
C14A C 0.6740(2) 0.8319(3) 0.05629(7) 0.0363(7) Uani 1 1 d . . .
H14A H 0.7087 0.8954 0.0515 0.044 Uiso 1 1 calc R . .
C15A C 0.6848(2) 0.7102(3) 0.04962(7) 0.0330(7) Uani 1 1 d . . .
H15A H 0.7283 0.6878 0.0407 0.040 Uiso 1 1 calc R . .
C16A C 0.63148(18) 0.6187(3) 0.05599(6) 0.0250(6) Uani 1 1 d . . .
C17A C 0.59628(18) 0.3899(3) 0.04834(7) 0.0253(6) Uani 1 1 d . . .
C18A C 0.6158(2) 0.2858(3) 0.03291(7) 0.0315(7) Uani 1 1 d . . .
H18A H 0.6673 0.2874 0.0270 0.038 Uiso 1 1 calc R . .
C19A C 0.5609(2) 0.1822(3) 0.02647(8) 0.0349(7) Uani 1 1 d . . .
H19A H 0.5741 0.1101 0.0164 0.042 Uiso 1 1 calc R . .
C20A C 0.4855(2) 0.1836(3) 0.03478(7) 0.0322(7) Uani 1 1 d . . .
H20A H 0.4438 0.1142 0.0295 0.039 Uiso 1 1 calc R . .
C21A C 0.47224(19) 0.2868(2) 0.05076(7) 0.0268(6) Uani 1 1 d . . .
H21A H 0.4199 0.2872 0.0562 0.032 Uiso 1 1 calc R . .
C22A C 0.70402(18) 0.5009(2) 0.14712(7) 0.0209(6) Uani 1 1 d . . .
N1A N 0.45895(14) 0.42476(19) 0.11247(5) 0.0213(5) Uani 1 1 d . . .
N2A N 0.35690(16) 0.5795(2) 0.11532(6) 0.0269(5) Uani 1 1 d D . .
H2A1 H 0.3141(16) 0.593(3) 0.1223(7) 0.032 Uiso 1 1 d D . .
N3A N 0.46492(15) 0.68067(19) 0.09956(5) 0.0213(5) Uani 1 1 d . . .
N4A N 0.38010(15) 0.5370(2) 0.04486(5) 0.0231(5) Uani 1 1 d . . .
N5A N 0.56718(15) 0.6478(2) 0.06729(5) 0.0228(5) Uani 1 1 d . . .
N6A N 0.64843(16) 0.4962(2) 0.05132(6) 0.0273(5) Uani 1 1 d D . .
H6A H 0.6899(17) 0.488(3) 0.0433(7) 0.033 Uiso 1 1 d D . .
N7A N 0.52895(15) 0.3890(2) 0.05936(5) 0.0229(5) Uani 1 1 d . . .
N8A N 0.62933(15) 0.5134(2) 0.12418(5) 0.0228(5) Uani 1 1 d . . .
Fe2 Fe 0.5000 0.55832(5) 0.2500 0.01995(13) Uani 1 2 d S . .
S1B S 0.19329(5) 0.61491(7) 0.145539(19) 0.03228(18) Uani 1 1 d . . .
C1B C 0.50712(19) 0.7838(3) 0.21008(7) 0.0277(6) Uani 1 1 d . . .
H1B H 0.4556 0.8041 0.2151 0.033 Uiso 1 1 calc R . .
C2B C 0.5402(2) 0.8738(3) 0.19574(7) 0.0305(7) Uani 1 1 d . . .
H2B H 0.5134 0.9552 0.1914 0.037 Uiso 1 1 calc R . .
C3B C 0.6135(2) 0.8440(3) 0.18767(7) 0.0313(7) Uani 1 1 d . . .
H3B H 0.6387 0.9052 0.1780 0.038 Uiso 1 1 calc R . .
C4B C 0.6493(2) 0.7260(3) 0.19371(7) 0.0306(7) Uani 1 1 d . . .
H4B H 0.6986 0.7032 0.1877 0.037 Uiso 1 1 calc R . .
C5B C 0.61239(18) 0.6386(2) 0.20888(7) 0.0240(6) Uani 1 1 d . . .
C6B C 0.62252(18) 0.4082(2) 0.22257(6) 0.0240(6) Uani 1 1 d . . .
C7B C 0.6690(2) 0.3014(3) 0.21911(7) 0.0291(6) Uani 1 1 d . . .
H7B H 0.7154 0.3076 0.2106 0.035 Uiso 1 1 calc R . .
C8B C 0.6465(2) 0.1892(3) 0.22809(7) 0.0323(7) Uani 1 1 d . . .
H8B H 0.6770 0.1156 0.2259 0.039 Uiso 1 1 calc R . .
C9B C 0.5794(2) 0.1824(3) 0.24043(7) 0.0302(7) Uani 1 1 d . . .
H9B H 0.5635 0.1044 0.2470 0.036 Uiso 1 1 calc R . .
C10B C 0.53553(18) 0.2899(2) 0.24315(6) 0.0241(6) Uani 1 1 d . . .
C11B C 0.28996(19) 0.5956(2) 0.18255(7) 0.0235(6) Uani 1 1 d . . .
N1B N 0.54332(15) 0.6676(2) 0.21762(6) 0.0243(5) Uani 1 1 d . . .
N2B N 0.64993(16) 0.5202(2) 0.21431(6) 0.0274(5) Uani 1 1 d D . .
H2B1 H 0.6927(17) 0.511(3) 0.2070(7) 0.033 Uiso 1 1 d D . .
N3B N 0.55618(15) 0.4033(2) 0.23400(5) 0.0217(5) Uani 1 1 d . . .
N4B N 0.35864(16) 0.5798(2) 0.20814(6) 0.0299(5) Uani 1 1 d . . .

loop_
_atom_site_aniso_label
_atom_site_aniso_U_11
_atom_site_aniso_U_22
_atom_site_aniso_U_33
_atom_site_aniso_U_23
_atom_site_aniso_U_13
_atom_site_aniso_U_12
Fe1 0.0191(2) 0.0217(2) 0.01838(19) 0.00071(15) 0.00877(15) -0.00050(15)
S1A 0.0191(3) 0.0522(5) 0.0235(3) -0.0007(3) 0.0084(3) -0.0045(3)
S2A 0.0205(4) 0.0386(4) 0.0288(4) 0.0032(3) 0.0084(3) 0.0038(3)
C1A 0.0226(14) 0.0260(15) 0.0268(14) 0.0035(12) 0.0113(12) 0.0043(12)
C2A 0.0312(16) 0.0248(15) 0.0284(15) 0.0035(12) 0.0104(13) 0.0020(12)
C3A 0.0369(17) 0.0276(16) 0.0320(15) 0.0040(12) 0.0201(14) -0.0049(13)
C4A 0.0302(15) 0.0310(16) 0.0339(15) -0.0023(13) 0.0209(13) -0.0024(13)
C5A 0.0229(14) 0.0233(15) 0.0218(13) -0.0001(11) 0.0098(11) 0.0014(12)
C6A 0.0261(15) 0.0236(15) 0.0188(13) 0.0010(11) 0.0076(11) 0.0022(12)
C7A 0.0311(16) 0.0277(16) 0.0278(15) -0.0022(12) 0.0128(13) 0.0042(13)
C8A 0.0346(16) 0.0243(16) 0.0279(15) -0.0028(12) 0.0069(13) 0.0073(13)
C9A 0.0335(16) 0.0251(15) 0.0251(14) 0.0003(12) 0.0077(13) -0.0032(13)
C10A 0.0269(15) 0.0206(14) 0.0195(13) -0.0006(11) 0.0048(11) -0.0012(12)
C11A 0.0257(15) 0.0211(14) 0.0211(13) 0.0000(11) 0.0156(12) -0.0028(11)
C12A 0.0283(15) 0.0227(15) 0.0180(13) 0.0019(11) 0.0064(11) -0.0009(12)
C13A 0.0399(17) 0.0235(16) 0.0306(15) 0.0003(12) 0.0126(14) -0.0071(13)
C14A 0.0432(18) 0.0330(18) 0.0329(16) 0.0020(13) 0.0172(14) -0.0156(14)
C15A 0.0342(16) 0.0372(18) 0.0328(16) -0.0007(13) 0.0197(14) -0.0084(14)
C16A 0.0233(14) 0.0320(16) 0.0197(13) 0.0016(11) 0.0097(11) -0.0031(12)
C17A 0.0237(14) 0.0292(15) 0.0245(14) 0.0005(12) 0.0120(12) -0.0018(12)
C18A 0.0339(16) 0.0330(17) 0.0384(16) -0.0034(13) 0.0258(14) -0.0030(13)
C19A 0.0463(19) 0.0273(16) 0.0414(17) -0.0054(13) 0.0287(15) -0.0001(14)
C20A 0.0385(17) 0.0258(16) 0.0365(16) -0.0050(13) 0.0204(14) -0.0085(13)
C21A 0.0249(14) 0.0275(15) 0.0305(15) -0.0012(12) 0.0146(12) -0.0058(12)
C22A 0.0255(15) 0.0187(14) 0.0234(14) 0.0001(10) 0.0153(13) -0.0006(11)
N1A 0.0197(11) 0.0224(12) 0.0217(11) 0.0009(9) 0.0091(9) 0.0014(9)
N2A 0.0272(13) 0.0279(13) 0.0342(13) 0.0021(10) 0.0213(11) 0.0051(11)
N3A 0.0224(11) 0.0206(12) 0.0182(11) 0.0004(9) 0.0067(9) -0.0002(9)
N4A 0.0244(12) 0.0247(12) 0.0209(11) 0.0000(9) 0.0109(10) -0.0011(10)
N5A 0.0242(12) 0.0236(13) 0.0186(11) 0.0013(9) 0.0077(10) -0.0027(9)
N6A 0.0274(13) 0.0304(14) 0.0340(13) -0.0037(10) 0.0226(11) -0.0062(10)
N7A 0.0230(12) 0.0241(12) 0.0240(11) -0.0021(10) 0.0127(10) -0.0022(10)
N8A 0.0237(12) 0.0234(12) 0.0234(11) 0.0011(9) 0.0125(10) -0.0001(9)
Fe2 0.0222(3) 0.0193(3) 0.0214(3) 0.000 0.0125(2) 0.000
S1B 0.0230(4) 0.0418(4) 0.0308(4) -0.0009(3) 0.0108(3) 0.0062(3)
C1B 0.0269(15) 0.0274(16) 0.0305(15) 0.0046(12) 0.0142(13) 0.0060(12)
C2B 0.0347(16) 0.0234(15) 0.0322(15) 0.0050(12) 0.0138(13) 0.0037(13)
C3B 0.0337(16) 0.0285(16) 0.0340(16) 0.0033(13) 0.0171(14) -0.0040(13)
C4B 0.0322(16) 0.0327(17) 0.0323(15) -0.0001(13) 0.0193(13) 0.0004(13)
C5B 0.0247(15) 0.0264(15) 0.0217(13) -0.0004(11) 0.0112(12) -0.0017(12)
C6B 0.0254(14) 0.0259(15) 0.0202(13) 0.0004(11) 0.0098(12) 0.0014(12)
C7B 0.0294(15) 0.0307(16) 0.0314(15) -0.0005(12) 0.0174(13) 0.0061(13)
C8B 0.0364(17) 0.0276(16) 0.0327(16) 0.0006(13) 0.0152(14) 0.0103(13)
C9B 0.0424(17) 0.0202(15) 0.0280(15) 0.0010(12) 0.0158(14) 0.0031(13)
C10B 0.0275(14) 0.0236(14) 0.0167(12) 0.0000(11) 0.0059(11) -0.0004(12)
C11B 0.0285(15) 0.0203(14) 0.0304(15) -0.0038(11) 0.0210(13) -0.0018(12)
N1B 0.0242(12) 0.0227(12) 0.0264(12) 0.0052(9) 0.0118(10) 0.0038(10)
N2B 0.0304(13) 0.0269(13) 0.0349(13) 0.0018(10) 0.0234(11) 0.0059(11)
N3B 0.0241(12) 0.0240(12) 0.0175(11) -0.0017(9) 0.0097(9) 0.0010(10)
N4B 0.0304(14) 0.0335(14) 0.0261(13) 0.0000(10) 0.0129(12) -0.0007(11)

loop_
_atom_type_symbol
_atom_type_description
_atom_type_scat_dispersion_real
_atom_type_scat_dispersion_imag
_atom_type_scat_source
C C 0.0033 0.0016 'International Tables Vol C Tables 4.2.6.8 and 6.1.1.4'
H H 0.0000 0.0000 'International Tables Vol C Tables 4.2.6.8 and 6.1.1.4'
Fe Fe 0.3463 0.8444 'International Tables Vol C Tables 4.2.6.8 and 6.1.1.4'
N N 0.0061 0.0033 'International Tables Vol C Tables 4.2.6.8 and 6.1.1.4'
S S 0.1246 0.1234 'International Tables Vol C Tables 4.2.6.8 and 6.1.1.4'

loop_
_geom_angle_atom_site_label_1
_geom_angle_atom_site_label_2
_geom_angle_atom_site_label_3
_geom_angle
_geom_angle_site_symmetry_1
_geom_angle_site_symmetry_3
_geom_angle_publ_flag
N4A Fe1 N8A 177.30(9) . . ?
N4A Fe1 N3A 84.32(9) . . ?
N8A Fe1 N3A 98.14(9) . . ?
N4A Fe1 N5A 97.43(9) . . ?
N8A Fe1 N5A 84.04(9) . . ?
N3A Fe1 N5A 82.46(9) . . ?
N4A Fe1 N1A 92.74(9) . . ?
N8A Fe1 N1A 86.10(9) . . ?
N3A Fe1 N1A 91.41(9) . . ?
N5A Fe1 N1A 167.52(9) . . ?
N4A Fe1 N7A 85.72(9) . . ?
N8A Fe1 N7A 91.96(9) . . ?
N3A Fe1 N7A 167.95(9) . . ?
N5A Fe1 N7A 92.13(9) . . ?
N1A Fe1 N7A 95.83(9) . . ?
N1A C1A C2A 124.1(3) . . ?
N1A C1A H1A 118.0 . . ?
C2A C1A H1A 118.0 . . ?
C1A C2A C3A 118.6(3) . . ?
C1A C2A H2A 120.7 . . ?
C3A C2A H2A 120.7 . . ?
C4A C3A C2A 118.7(3) . . ?
C4A C3A H3A 120.7 . . ?
C2A C3A H3A 120.7 . . ?
C3A C4A C5A 119.6(3) . . ?
C3A C4A H4A 120.2 . . ?
C5A C4A H4A 120.2 . . ?
N1A C5A N2A 120.2(2) . . ?
N1A C5A C4A 122.2(2) . . ?
N2A C5A C4A 117.6(2) . . ?
N3A C6A N2A 120.0(2) . . ?
N3A C6A C7A 121.9(3) . . ?
N2A C6A C7A 118.0(2) . . ?
C8A C7A C6A 119.0(3) . . ?
C8A C7A H7A 120.5 . . ?
C6A C7A H7A 120.5 . . ?
C7A C8A C9A 119.6(3) . . ?
C7A C8A H8A 120.2 . . ?
C9A C8A H8A 120.2 . . ?
C10A C9A C8A 118.9(3) . . ?
C10A C9A H9A 120.5 . . ?
C8A C9A H9A 120.5 . . ?
N3A C10A C9A 122.1(3) . . ?
N3A C10A C12A 113.4(2) . . ?
C9A C10A C12A 124.3(3) . . ?
N4A C11A S1A 178.2(2) . . ?
N5A C12A C13A 122.1(3) . . ?
N5A C12A C10A 113.7(2) . . ?
C13A C12A C10A 124.2(3) . . ?
C12A C13A C14A 119.1(3) . . ?
C12A C13A H13A 120.5 . . ?
C14A C13A H13A 120.5 . . ?
C15A C14A C13A 119.3(3) . . ?
C15A C14A H14A 120.3 . . ?
C13A C14A H14A 120.3 . . ?
C14A C15A C16A 119.5(3) . . ?
C14A C15A H15A 120.3 . . ?
C16A C15A H15A 120.3 . . ?
N5A C16A N6A 120.1(2) . . ?
N5A C16A C15A 121.6(3) . . ?
N6A C16A C15A 118.2(2) . . ?
N7A C17A N6A 120.5(2) . . ?
N7A C17A C18A 122.2(3) . . ?
N6A C17A C18A 117.2(2) . . ?
C19A C18A C17A 119.6(3) . . ?
C19A C18A H18A 120.2 . . ?
C17A C18A H18A 120.2 . . ?
C18A C19A C20A 118.8(3) . . ?
C18A C19A H19A 120.6 . . ?
C20A C19A H19A 120.6 . . ?
C21A C20A C19A 118.4(3) . . ?
C21A C20A H20A 120.8 . . ?
C19A C20A H20A 120.8 . . ?
N7A C21A C20A 124.2(3) . . ?
N7A C21A H21A 117.9 . . ?
C20A C21A H21A 117.9 . . ?
N8A C22A S2A 177.3(2) . . ?
C5A N1A C1A 116.3(2) . . ?
C5A N1A Fe1 124.26(17) . . ?
C1A N1A Fe1 119.34(18) . . ?
C6A N2A C5A 130.1(2) . . ?
C6A N2A H2A1 113(2) . . ?
C5A N2A H2A1 113(2) . . ?
C6A N3A C10A 118.1(2) . . ?
C6A N3A Fe1 125.00(18) . . ?
C10A N3A Fe1 115.11(17) . . ?
C11A N4A Fe1 178.2(2) . . ?
C16A N5A C12A 118.2(2) . . ?
C16A N5A Fe1 125.30(18) . . ?
C12A N5A Fe1 114.62(18) . . ?
C16A N6A C17A 131.2(2) . . ?
C16A N6A H6A 112(2) . . ?
C17A N6A H6A 114(2) . . ?
C17A N7A C21A 116.2(2) . . ?
C17A N7A Fe1 124.01(18) . . ?
C21A N7A Fe1 119.71(18) . . ?
C22A N8A Fe1 177.9(2) . . ?
N3B Fe2 N3B 77.47(12) 2_655 . ?
N3B Fe2 N1B 85.77(8) 2_655 2_655 ?
N3B Fe2 N1B 158.42(8) . 2_655 ?
N3B Fe2 N1B 158.41(8) 2_655 . ?
N3B Fe2 N1B 85.76(8) . . ?
N1B Fe2 N1B 113.44(12) 2_655 . ?
N3B Fe2 N4B 85.58(8) 2_655 . ?
N3B Fe2 N4B 104.13(8) . . ?
N1B Fe2 N4B 87.82(8) 2_655 . ?
N1B Fe2 N4B 85.44(8) . . ?
N3B Fe2 N4B 104.13(8) 2_655 2_655 ?
N3B Fe2 N4B 85.58(8) . 2_655 ?
N1B Fe2 N4B 85.44(8) 2_655 2_655 ?
N1B Fe2 N4B 87.83(8) . 2_655 ?
N4B Fe2 N4B 167.70(13) . 2_655 ?
N1B C1B C2B 123.8(3) . . ?
N1B C1B H1B 118.1 . . ?
C2B C1B H1B 118.1 . . ?
C1B C2B C3B 118.4(3) . . ?
C1B C2B H2B 120.8 . . ?
C3B C2B H2B 120.8 . . ?
C4B C3B C2B 119.4(3) . . ?
C4B C3B H3B 120.3 . . ?
C2B C3B H3B 120.3 . . ?
C3B C4B C5B 119.1(3) . . ?
C3B C4B H4B 120.5 . . ?
C5B C4B H4B 120.5 . . ?
N1B C5B N2B 120.8(2) . . ?
N1B C5B C4B 121.9(2) . . ?
N2B C5B C4B 117.3(2) . . ?
N3B C6B N2B 120.8(2) . . ?
N3B C6B C7B 122.4(3) . . ?
N2B C6B C7B 116.7(2) . . ?
C8B C7B C6B 118.8(3) . . ?
C8B C7B H7B 120.6 . . ?
C6B C7B H7B 120.6 . . ?
C7B C8B C9B 119.7(3) . . ?
C7B C8B H8B 120.2 . . ?
C9B C8B H8B 120.2 . . ?
C10B C9B C8B 119.2(3) . . ?
C10B C9B H9B 120.4 . . ?
C8B C9B H9B 120.4 . . ?
N3B C10B C9B 122.2(3) . . ?
N3B C10B C10B 115.66(15) . 2_655 ?
C9B C10B C10B 122.11(17) . 2_655 ?
N4B C11B S1B 178.2(3) . . ?
C5B N1B C1B 117.4(2) . . ?
C5B N1B Fe2 125.83(17) . . ?
C1B N1B Fe2 115.93(18) . . ?
C6B N2B C5B 133.6(2) . . ?
C6B N2B H2B1 112(2) . . ?
C5B N2B H2B1 113(2) . . ?
C6B N3B C10B 117.7(2) . . ?
C6B N3B Fe2 126.06(18) . . ?
C10B N3B Fe2 114.90(17) . . ?
C11B N4B Fe2 169.3(2) . . ?

loop_
_geom_bond_atom_site_label_1
_geom_bond_atom_site_label_2
_geom_bond_distance
_geom_bond_site_symmetry_2
_geom_bond_publ_flag
Fe1 N4A 1.932(2) . ?
Fe1 N8A 1.936(2) . ?
Fe1 N3A 1.942(2) . ?
Fe1 N5A 1.942(2) . ?
Fe1 N1A 1.980(2) . ?
Fe1 N7A 1.983(2) . ?
S1A C11A 1.642(3) . ?
S2A C22A 1.641(3) . ?
C1A N1A 1.355(3) . ?
C1A C2A 1.360(4) . ?
C1A H1A 0.9500 . ?
C2A C3A 1.379(4) . ?
C2A H2A 0.9500 . ?
C3A C4A 1.361(4) . ?
C3A H3A 0.9500 . ?
C4A C5A 1.397(4) . ?
C4A H4A 0.9500 . ?
C5A N1A 1.333(3) . ?
C5A N2A 1.377(3) . ?
C6A N3A 1.338(3) . ?
C6A N2A 1.376(3) . ?
C6A C7A 1.392(4) . ?
C7A C8A 1.363(4) . ?
C7A H7A 0.9500 . ?
C8A C9A 1.379(4) . ?
C8A H8A 0.9500 . ?
C9A C10A 1.371(4) . ?
C9A H9A 0.9500 . ?
C10A N3A 1.358(3) . ?
C10A C12A 1.465(4) . ?
C11A N4A 1.150(3) . ?
C12A N5A 1.363(3) . ?
C12A C13A 1.370(4) . ?
C13A C14A 1.378(4) . ?
C13A H13A 0.9500 . ?
C14A C15A 1.362(4) . ?
C14A H14A 0.9500 . ?
C15A C16A 1.392(4) . ?
C15A H15A 0.9500 . ?
C16A N5A 1.336(3) . ?
C16A N6A 1.372(4) . ?
C17A N7A 1.335(3) . ?
C17A N6A 1.376(3) . ?
C17A C18A 1.396(4) . ?
C18A C19A 1.358(4) . ?
C18A H18A 0.9500 . ?
C19A C20A 1.381(4) . ?
C19A H19A 0.9500 . ?
C20A C21A 1.361(4) . ?
C20A H20A 0.9500 . ?
C21A N7A 1.356(3) . ?
C21A H21A 0.9500 . ?
C22A N8A 1.150(3) . ?
N2A H2A1 0.859(17) . ?
N6A H6A 0.864(17) . ?
Fe2 N3B 2.130(2) 2_655 ?
Fe2 N3B 2.131(2) . ?
Fe2 N1B 2.135(2) 2_655 ?
Fe2 N1B 2.135(2) . ?
Fe2 N4B 2.149(2) . ?
Fe2 N4B 2.149(2) 2_655 ?
S1B C11B 1.638(3) . ?
C1B N1B 1.348(3) . ?
C1B C2B 1.361(4) . ?
C1B H1B 0.9500 . ?
C2B C3B 1.380(4) . ?
C2B H2B 0.9500 . ?
C3B C4B 1.362(4) . ?
C3B H3B 0.9500 . ?
C4B C5B 1.401(4) . ?
C4B H4B 0.9500 . ?
C5B N1B 1.333(3) . ?
C5B N2B 1.375(3) . ?
C6B N3B 1.334(3) . ?
C6B N2B 1.373(3) . ?
C6B C7B 1.400(4) . ?
C7B C8B 1.356(4) . ?
C7B H7B 0.9500 . ?
C8B C9B 1.375(4) . ?
C8B H8B 0.9500 . ?
C9B C10B 1.373(4) . ?
C9B H9B 0.9500 . ?
C10B N3B 1.359(3) . ?
C10B C10B 1.473(5) 2_655 ?
C11B N4B 1.151(3) . ?
N2B H2B1 0.865(17) . ?

loop_
_geom_hbond_atom_site_label_D
_geom_hbond_atom_site_label_H
_geom_hbond_atom_site_label_A
_geom_hbond_distance_DH
_geom_hbond_distance_HA
_geom_hbond_distance_DA
_geom_hbond_angle_DHA
_geom_hbond_site_symmetry_A
N2A H2A1 S1B 0.859(17) 2.514(18) 3.371(2) 175(3) .
N6A H6A S1A 0.864(17) 2.497(18) 3.356(2) 173(3) 5_665
N2B H2B1 S2A 0.865(17) 2.527(18) 3.390(2) 176(3) .

loop_
_geom_torsion_atom_site_label_1
_geom_torsion_atom_site_label_2
_geom_torsion_atom_site_label_3
_geom_torsion_atom_site_label_4
_geom_torsion
_geom_torsion_site_symmetry_1
_geom_torsion_site_symmetry_2
_geom_torsion_site_symmetry_3
_geom_torsion_site_symmetry_4
_geom_torsion_publ_flag
N1A C1A C2A C3A -1.1(4) . . . . ?
C1A C2A C3A C4A -3.3(4) . . . . ?
C2A C3A C4A C5A 1.9(4) . . . . ?
C3A C4A C5A N1A 4.2(4) . . . . ?
C3A C4A C5A N2A -175.5(2) . . . . ?
N3A C6A C7A C8A 1.0(4) . . . . ?
N2A C6A C7A C8A -177.3(2) . . . . ?
C6A C7A C8A C9A 1.3(4) . . . . ?
C7A C8A C9A C10A -0.4(4) . . . . ?
C8A C9A C10A N3A -3.0(4) . . . . ?
C8A C9A C10A C12A 173.1(2) . . . . ?
N3A C10A C12A N5A 9.1(3) . . . . ?
C9A C10A C12A N5A -167.3(2) . . . . ?
N3A C10A C12A C13A -169.0(2) . . . . ?
C9A C10A C12A C13A 14.5(4) . . . . ?
N5A C12A C13A C14A -0.7(4) . . . . ?
C10A C12A C13A C14A 177.3(2) . . . . ?
C12A C13A C14A C15A -2.4(4) . . . . ?
C13A C14A C15A C16A 1.5(4) . . . . ?
C14A C15A C16A N5A 2.5(4) . . . . ?
C14A C15A C16A N6A -175.7(3) . . . . ?
N7A C17A C18A C19A 4.7(4) . . . . ?
N6A C17A C18A C19A -174.2(3) . . . . ?
C17A C18A C19A C20A 1.3(4) . . . . ?
C18A C19A C20A C21A -3.3(4) . . . . ?
C19A C20A C21A N7A -0.4(4) . . . . ?
N2A C5A N1A C1A 171.5(2) . . . . ?
C4A C5A N1A C1A -8.3(4) . . . . ?
N2A C5A N1A Fe1 -5.4(3) . . . . ?
C4A C5A N1A Fe1 174.88(19) . . . . ?
C2A C1A N1A C5A 6.8(4) . . . . ?
C2A C1A N1A Fe1 -176.2(2) . . . . ?
N4A Fe1 N1A C5A -61.2(2) . . . . ?
N8A Fe1 N1A C5A 121.2(2) . . . . ?
N3A Fe1 N1A C5A 23.1(2) . . . . ?
N5A Fe1 N1A C5A 83.4(5) . . . . ?
N7A Fe1 N1A C5A -147.2(2) . . . . ?
N4A Fe1 N1A C1A 121.99(19) . . . . ?
N8A Fe1 N1A C1A -55.57(19) . . . . ?
N3A Fe1 N1A C1A -153.63(19) . . . . ?
N5A Fe1 N1A C1A -93.4(4) . . . . ?
N7A Fe1 N1A C1A 36.01(19) . . . . ?
N3A C6A N2A C5A 20.9(4) . . . . ?
C7A C6A N2A C5A -160.7(3) . . . . ?
N1A C5A N2A C6A -23.1(4) . . . . ?
C4A C5A N2A C6A 156.6(3) . . . . ?
N2A C6A N3A C10A 174.1(2) . . . . ?
C7A C6A N3A C10A -4.3(4) . . . . ?
N2A C6A N3A Fe1 10.0(3) . . . . ?
C7A C6A N3A Fe1 -168.37(19) . . . . ?
C9A C10A N3A C6A 5.3(4) . . . . ?
C12A C10A N3A C6A -171.2(2) . . . . ?
C9A C10A N3A Fe1 170.9(2) . . . . ?
C12A C10A N3A Fe1 -5.6(3) . . . . ?
N4A Fe1 N3A C6A 67.1(2) . . . . ?
N8A Fe1 N3A C6A -111.7(2) . . . . ?
N5A Fe1 N3A C6A 165.4(2) . . . . ?
N1A Fe1 N3A C6A -25.5(2) . . . . ?
N7A Fe1 N3A C6A 101.5(4) . . . . ?
N4A Fe1 N3A C10A -97.39(18) . . . . ?
N8A Fe1 N3A C10A 83.74(18) . . . . ?
N5A Fe1 N3A C10A 0.91(17) . . . . ?
N1A Fe1 N3A C10A 170.00(18) . . . . ?
N7A Fe1 N3A C10A -63.0(5) . . . . ?
N6A C16A N5A C12A 172.6(2) . . . . ?
C15A C16A N5A C12A -5.5(4) . . . . ?
N6A C16A N5A Fe1 9.2(3) . . . . ?
C15A C16A N5A Fe1 -168.90(19) . . . . ?
C13A C12A N5A C16A 4.6(4) . . . . ?
C10A C12A N5A C16A -173.6(2) . . . . ?
C13A C12A N5A Fe1 169.8(2) . . . . ?
C10A C12A N5A Fe1 -8.4(3) . . . . ?
N4A Fe1 N5A C16A -108.5(2) . . . . ?
N8A Fe1 N5A C16A 69.2(2) . . . . ?
N3A Fe1 N5A C16A 168.3(2) . . . . ?
N1A Fe1 N5A C16A 107.2(4) . . . . ?
N7A Fe1 N5A C16A -22.5(2) . . . . ?
N4A Fe1 N5A C12A 87.58(18) . . . . ?
N8A Fe1 N5A C12A -94.70(18) . . . . ?
N3A Fe1 N5A C12A 4.35(17) . . . . ?
N1A Fe1 N5A C12A -56.8(5) . . . . ?
N7A Fe1 N5A C12A 173.54(18) . . . . ?
N5A C16A N6A C17A 17.2(4) . . . . ?
C15A C16A N6A C17A -164.7(3) . . . . ?
N7A C17A N6A C16A -18.7(4) . . . . ?
C18A C17A N6A C16A 160.2(3) . . . . ?
N6A C17A N7A C21A 170.8(2) . . . . ?
C18A C17A N7A C21A -8.1(4) . . . . ?
N6A C17A N7A Fe1 -6.0(3) . . . . ?
C18A C17A N7A Fe1 175.2(2) . . . . ?
C20A C21A N7A C17A 6.0(4) . . . . ?
C20A C21A N7A Fe1 -177.1(2) . . . . ?
N4A Fe1 N7A C17A 118.1(2) . . . . ?
N8A Fe1 N7A C17A -63.3(2) . . . . ?
N3A Fe1 N7A C17A 83.7(5) . . . . ?
N5A Fe1 N7A C17A 20.8(2) . . . . ?
N1A Fe1 N7A C17A -149.6(2) . . . . ?
N4A Fe1 N7A C21A -58.6(2) . . . . ?
N8A Fe1 N7A C21A 120.0(2) . . . . ?
N3A Fe1 N7A C21A -92.9(5) . . . . ?
N5A Fe1 N7A C21A -155.8(2) . . . . ?
N1A Fe1 N7A C21A 33.8(2) . . . . ?
N1B C1B C2B C3B 1.5(4) . . . . ?
C1B C2B C3B C4B 1.0(4) . . . . ?
C2B C3B C4B C5B -1.7(4) . . . . ?
C3B C4B C5B N1B -0.1(4) . . . . ?
C3B C4B C5B N2B 179.5(3) . . . . ?
N3B C6B C7B C8B -0.8(4) . . . . ?
N2B C6B C7B C8B 177.8(3) . . . . ?
C6B C7B C8B C9B -0.2(4) . . . . ?
C7B C8B C9B C10B 0.6(4) . . . . ?
C8B C9B C10B N3B 0.1(4) . . . . ?
C8B C9B C10B C10B -178.7(3) . . . 2_655 ?
N2B C5B N1B C1B -177.1(2) . . . . ?
C4B C5B N1B C1B 2.5(4) . . . . ?
N2B C5B N1B Fe2 13.7(3) . . . . ?
C4B C5B N1B Fe2 -166.69(19) . . . . ?
C2B C1B N1B C5B -3.3(4) . . . . ?
C2B C1B N1B Fe2 167.0(2) . . . . ?
N3B Fe2 N1B C5B -63.8(3) 2_655 . . . ?
N3B Fe2 N1B C5B -24.9(2) . . . . ?
N1B Fe2 N1B C5B 144.9(2) 2_655 . . . ?
N4B Fe2 N1B C5B -129.4(2) . . . . ?
N4B Fe2 N1B C5B 60.8(2) 2_655 . . . ?
N3B Fe2 N1B C1B 126.9(2) 2_655 . . . ?
N3B Fe2 N1B C1B 165.78(19) . . . . ?
N1B Fe2 N1B C1B -24.42(16) 2_655 . . . ?
N4B Fe2 N1B C1B 61.21(19) . . . . ?
N4B Fe2 N1B C1B -108.49(19) 2_655 . . . ?
N3B C6B N2B C5B -13.8(4) . . . . ?
C7B C6B N2B C5B 167.6(3) . . . . ?
N1B C5B N2B C6B 12.5(4) . . . . ?
C4B C5B N2B C6B -167.1(3) . . . . ?
N2B C6B N3B C10B -177.2(2) . . . . ?
C7B C6B N3B C10B 1.3(4) . . . . ?
N2B C6B N3B Fe2 -11.3(3) . . . . ?
C7B C6B N3B Fe2 167.18(19) . . . . ?
C9B C10B N3B C6B -1.0(4) . . . . ?
C10B C10B N3B C6B 177.8(3) 2_655 . . . ?
C9B C10B N3B Fe2 -168.4(2) . . . . ?
C10B C10B N3B Fe2 10.4(3) 2_655 . . . ?
N3B Fe2 N3B C6B -170.0(2) 2_655 . . . ?
N1B Fe2 N3B C6B -130.1(2) 2_655 . . . ?
N1B Fe2 N3B C6B 23.7(2) . . . . ?
N4B Fe2 N3B C6B 107.9(2) . . . . ?
N4B Fe2 N3B C6B -64.4(2) 2_655 . . . ?
N3B Fe2 N3B C10B -3.82(13) 2_655 . . . ?
N1B Fe2 N3B C10B 36.1(3) 2_655 . . . ?
N1B Fe2 N3B C10B -170.13(18) . . . . ?
N4B Fe2 N3B C10B -85.93(18) . . . . ?
N4B Fe2 N3B C10B 101.73(18) 2_655 . . . ?
N3B Fe2 N4B C11B -140.6(12) 2_655 . . . ?
N3B Fe2 N4B C11B -64.7(12) . . . . ?
N1B Fe2 N4B C11B 133.5(12) 2_655 . . . ?
N1B Fe2 N4B C11B 19.7(12) . . . . ?
N4B Fe2 N4B C11B 76.7(12) 2_655 . . . ?
